data_7107282
loop_
_publ_author_name
'Jia Luo'
'Julia Khusnutdinova'
'Nigam Rath'
'Liviu Mirica'

_publ_section_title
;
 Unsupported d<sup>8</sup>-d<sup>8</sup> interactions in cationic
 Pd<sup>II</sup> and Pt<sup>II</sup> complexes: Evidence for a significant
 metal-metal bonding character
;
_journal_name_full 'Chem. Commun.'
_journal_page_first 1532
_journal_paper_doi 10.1039/c1cc15420f
_journal_volume 48
_journal_year 2012
_chemical_formula_sum 'C16 H19 F3 N2 O4 Pd S3'
_chemical_formula_weight 562.91
_chemical_name_systematic
;
?
;
_space_group_IT_number 2
_symmetry_cell_setting triclinic
_symmetry_space_group_name_Hall '-P 1'
_symmetry_space_group_name_H-M 'P -1'
_atom_sites_solution_hydrogens geom
_atom_sites_solution_primary direct
_atom_sites_solution_secondary difmap
_audit_creation_method SHELXL-97
_cell_angle_alpha 79.150(2)
_cell_angle_beta 89.371(3)
_cell_angle_gamma 75.100(3)
_cell_formula_units_Z 2
_cell_length_a 9.7020(6)
_cell_length_b 10.3167(7)
_cell_length_c 10.6734(7)
_cell_measurement_reflns_used 9698
_cell_measurement_temperature 100(2)
_cell_measurement_theta_max 43.80
_cell_measurement_theta_min 3.05
_cell_volume 1013.16(12)
_computing_cell_refinement 'Bruker SAINT'
_computing_data_collection 'Bruker APEX2'
_computing_data_reduction 'Bruker SAINT'
_computing_molecular_graphics 'Bruker SHELXTL'
_computing_publication_material 'Bruker SHELXTL'
_computing_structure_refinement 'SHELXL-97 (Sheldrick, 2008)'
_computing_structure_solution 'SHELXS-97 (Sheldrick, 2008)'
_diffrn_ambient_temperature 100(2)
_diffrn_measured_fraction_theta_full 0.988
_diffrn_measured_fraction_theta_max 0.988
_diffrn_measurement_device_type 'Bruker APEX-II CCD'
_diffrn_measurement_method '\f and \w scans'
_diffrn_radiation_monochromator graphite
_diffrn_radiation_source 'fine-focus sealed tube'
_diffrn_radiation_type MoK\a
_diffrn_radiation_wavelength 0.71073
_diffrn_reflns_av_R_equivalents 0.0256
_diffrn_reflns_av_sigmaI/netI 0.0242
_diffrn_reflns_limit_h_max 18
_diffrn_reflns_limit_h_min -17
_diffrn_reflns_limit_k_max 17
_diffrn_reflns_limit_k_min -20
_diffrn_reflns_limit_l_max 20
_diffrn_reflns_limit_l_min -20
_diffrn_reflns_number 74401
_diffrn_reflns_theta_full 44.13
_diffrn_reflns_theta_max 44.13
_diffrn_reflns_theta_min 1.94
_exptl_absorpt_coefficient_mu 1.278
_exptl_absorpt_correction_T_max 0.8464
_exptl_absorpt_correction_T_min 0.6697
_exptl_absorpt_correction_type multi-scan
_exptl_absorpt_process_details 'sadabs v2008/1'
_exptl_crystal_colour red
_exptl_crystal_density_diffrn 1.845
_exptl_crystal_density_meas ?
_exptl_crystal_density_method 'not measured'
_exptl_crystal_description rectangular
_exptl_crystal_F_000 564
_exptl_crystal_size_max 0.34
_exptl_crystal_size_mid 0.22
_exptl_crystal_size_min 0.14
_refine_diff_density_max 0.818
_refine_diff_density_min -0.711
_refine_diff_density_rms 0.090
_refine_ls_extinction_method none
_refine_ls_goodness_of_fit_ref 1.020
_refine_ls_hydrogen_treatment mixed
_refine_ls_matrix_type full
_refine_ls_number_parameters 271
_refine_ls_number_reflns 15753
_refine_ls_number_restraints 2
_refine_ls_restrained_S_all 1.020
_refine_ls_R_factor_all 0.0314
_refine_ls_R_factor_gt 0.0241
_refine_ls_shift/su_max 0.001
_refine_ls_shift/su_mean 0.000
_refine_ls_structure_factor_coef Fsqd
_refine_ls_weighting_details 'calc w=1/[\s^2^(Fo^2^)+(0.0281P)^2^+0.2145P] where P=(Fo^2^+2Fc^2^)/3'
_refine_ls_weighting_scheme calc
_refine_ls_wR_factor_gt 0.0561
_refine_ls_wR_factor_ref 0.0590
_reflns_number_gt 13679
_reflns_number_total 15753
_reflns_threshold_expression >2sigma(I)
_cod_data_source_file c1cc15420f.txt
_cod_data_source_block l4611
_cod_depositor_comments
;
The following automatic conversions were performed:

'_exptl_crystal_density_meas' value 'no' was changed to '?' - the
value is perceived as not measured.

Automatic conversion script
Id: cif_fix_values 3008 2015-01-20 13:52:24Z robertas 
;
_cod_original_cell_volume 1013.16(11)
_cod_original_sg_symbol_H-M P-1
_cod_database_code 7107282

loop_
_symmetry_equiv_pos_as_xyz
'x, y, z'
'-x, -y, -z'

loop_
_atom_site_label
_atom_site_type_symbol
_atom_site_fract_x
_atom_site_fract_y
_atom_site_fract_z
_atom_site_U_iso_or_equiv
_atom_site_adp_type
_atom_site_occupancy
_atom_site_symmetry_multiplicity
_atom_site_calc_flag
_atom_site_refinement_flags
Pd1 Pd 0.036808(6) 0.140656(5) 0.474837(5) 0.01354(1) Uani 1 1 d .
S1 S 0.28405(2) 0.04694(2) 0.474356(19) 0.01822(3) Uani 1 1 d .
S2 S -0.18529(2) 0.29643(2) 0.419933(19) 0.01683(3) Uani 1 1 d .
N1 N 0.04081(7) 0.12982(6) 0.27981(6) 0.01442(9) Uani 1 1 d .
N2 N 0.11886(7) 0.35869(7) 0.39272(6) 0.01578(10) Uani 1 1 d .
C1 C 0.04008(10) 0.16464(9) 0.65999(7) 0.01990(13) Uani 1 1 d .
H1A H 0.0818 0.2404 0.6659 0.030 Uiso 1 1 calc R
H1B H 0.0976 0.0804 0.7131 0.030 Uiso 1 1 calc R
H1C H -0.0576 0.1847 0.6900 0.030 Uiso 1 1 calc R
C2 C -0.07323(9) 0.19765(7) 0.20182(7) 0.01627(11) Uani 1 1 d .
C3 C -0.06750(11) 0.20346(9) 0.07071(8) 0.02260(15) Uani 1 1 d .
H3 H -0.1491 0.2499 0.0164 0.027 Uiso 1 1 calc R
C4 C 0.05864(13) 0.14069(10) 0.02038(8) 0.02589(17) Uani 1 1 d .
H4 H 0.0646 0.1447 -0.0691 0.031 Uiso 1 1 calc R
C5 C 0.17614(11) 0.07208(9) 0.10098(8) 0.02255(15) Uani 1 1 d .
H5 H 0.2636 0.0288 0.0679 0.027 Uiso 1 1 calc R
C6 C 0.16313(9) 0.06802(8) 0.23112(7) 0.01667(12) Uani 1 1 d .
C7 C 0.28450(10) -0.01083(9) 0.32383(8) 0.02103(14) Uani 1 1 d .
H7A H 0.3753 -0.0059 0.2824 0.025 Uiso 1 1 calc R
H7B H 0.2824 -0.1080 0.3421 0.025 Uiso 1 1 calc R
C8 C 0.34907(9) 0.20083(9) 0.42713(8) 0.01957(13) Uani 1 1 d .
H8A H 0.3684 0.2342 0.5046 0.023 Uiso 1 1 calc R
H8B H 0.4399 0.1771 0.3832 0.023 Uiso 1 1 calc R
C9 C 0.24303(8) 0.31280(8) 0.34016(7) 0.01591(11) Uani 1 1 d .
C10 C 0.26548(9) 0.35586(8) 0.21223(8) 0.01826(12) Uani 1 1 d .
H10 H 0.3543 0.3215 0.1763 0.022 Uiso 1 1 calc R
C11 C 0.15430(10) 0.45070(9) 0.13819(8) 0.02017(13) Uani 1 1 d .
H11 H 0.1681 0.4863 0.0516 0.024 Uiso 1 1 calc R
C12 C 0.02295(9) 0.49316(8) 0.19138(8) 0.01856(12) Uani 1 1 d .
H12A H -0.0550 0.5564 0.1418 0.022 Uiso 1 1 calc R
C13 C 0.00867(8) 0.44054(7) 0.31916(7) 0.01536(11) Uani 1 1 d .
C14 C -0.13275(9) 0.45789(8) 0.38177(8) 0.01810(12) Uani 1 1 d .
H14A H -0.2068 0.5264 0.3240 0.022 Uiso 1 1 calc R
H14B H -0.1269 0.4929 0.4613 0.022 Uiso 1 1 calc R
C15 C -0.20843(9) 0.26160(9) 0.26198(8) 0.01928(13) Uani 1 1 d .
H15A H -0.2726 0.2002 0.2676 0.023 Uiso 1 1 calc R
H15B H -0.2567 0.3486 0.2049 0.023 Uiso 1 1 calc R
S5 S 0.57008(2) 0.73108(2) 0.146595(19) 0.01726(3) Uani 1 1 d .
F1 F 0.32041(7) 0.70141(9) 0.22527(9) 0.03805(17) Uani 1 1 d .
F2 F 0.40844(8) 0.58683(8) 0.08220(8) 0.03387(14) Uani 1 1 d .
F3 F 0.49383(9) 0.52103(8) 0.27587(8) 0.03841(16) Uani 1 1 d .
O1 O 0.49458(10) 0.84433(8) 0.05139(8) 0.03352(17) Uani 1 1 d .
O2 O 0.59777(8) 0.76854(8) 0.26574(7) 0.02487(12) Uani 1 1 d .
O3 O 0.68690(8) 0.63564(9) 0.10317(8) 0.02927(15) Uani 1 1 d .
C16 C 0.44116(9) 0.63001(9) 0.18523(9) 0.02136(14) Uani 1 1 d .
O1S O 0.59856(10) 0.06283(8) 0.20707(7) 0.02882(14) Uani 1 1 d D
H1S1 H 0.618(2) -0.0284(5) 0.221(2) 0.057(6) Uiso 1 1 d D
H1S2 H 0.574(2) 0.088(2) 0.1240(6) 0.050(5) Uiso 1 1 d D

loop_
_atom_site_aniso_label
_atom_site_aniso_U_11
_atom_site_aniso_U_22
_atom_site_aniso_U_33
_atom_site_aniso_U_23
_atom_site_aniso_U_13
_atom_site_aniso_U_12
Pd1 0.01499(2) 0.01407(2) 0.00968(2) -0.00196(1) 0.00029(1) -0.00065(2)
S1 0.01721(8) 0.01834(7) 0.01366(7) -0.00055(6) -0.00146(6) 0.00336(6)
S2 0.01397(7) 0.01876(7) 0.01619(7) -0.00364(6) 0.00092(6) -0.00125(6)
N1 0.0179(3) 0.0130(2) 0.0117(2) -0.00264(17) -0.00019(18) -0.00275(18)
N2 0.0152(2) 0.0164(2) 0.0153(2) -0.00583(19) -0.00203(19) -0.00118(19)
C1 0.0234(3) 0.0236(3) 0.0126(3) -0.0046(2) 0.0015(2) -0.0049(3)
C2 0.0217(3) 0.0136(2) 0.0139(3) -0.0030(2) -0.0032(2) -0.0050(2)
C3 0.0341(4) 0.0198(3) 0.0140(3) -0.0030(2) -0.0058(3) -0.0071(3)
C4 0.0435(5) 0.0240(4) 0.0122(3) -0.0057(2) 0.0013(3) -0.0108(4)
C5 0.0338(4) 0.0210(3) 0.0150(3) -0.0078(2) 0.0073(3) -0.0080(3)
C6 0.0217(3) 0.0147(2) 0.0138(3) -0.0046(2) 0.0030(2) -0.0038(2)
C7 0.0209(3) 0.0194(3) 0.0200(3) -0.0072(2) 0.0026(3) 0.0021(3)
C8 0.0143(3) 0.0230(3) 0.0194(3) -0.0046(2) -0.0032(2) -0.0007(2)
C9 0.0148(3) 0.0169(3) 0.0162(3) -0.0052(2) -0.0014(2) -0.0027(2)
C10 0.0182(3) 0.0187(3) 0.0188(3) -0.0045(2) 0.0020(2) -0.0058(2)
C11 0.0236(4) 0.0194(3) 0.0173(3) -0.0008(2) -0.0001(3) -0.0071(3)
C12 0.0207(3) 0.0149(3) 0.0187(3) -0.0014(2) -0.0038(2) -0.0033(2)
C13 0.0160(3) 0.0128(2) 0.0171(3) -0.0054(2) -0.0023(2) -0.0015(2)
C14 0.0168(3) 0.0155(3) 0.0209(3) -0.0074(2) -0.0012(2) 0.0006(2)
C15 0.0179(3) 0.0197(3) 0.0201(3) -0.0053(2) -0.0056(2) -0.0033(2)
S5 0.01584(7) 0.01711(7) 0.01694(7) -0.00106(6) -0.00199(6) -0.00238(6)
F1 0.0188(3) 0.0458(4) 0.0563(5) -0.0281(4) 0.0131(3) -0.0076(3)
F2 0.0331(3) 0.0387(4) 0.0392(4) -0.0221(3) 0.0021(3) -0.0156(3)
F3 0.0418(4) 0.0294(3) 0.0418(4) 0.0072(3) 0.0001(3) -0.0153(3)
O1 0.0425(4) 0.0230(3) 0.0286(3) 0.0065(3) -0.0137(3) -0.0046(3)
O2 0.0268(3) 0.0266(3) 0.0226(3) -0.0070(2) -0.0047(2) -0.0076(2)
O3 0.0176(3) 0.0390(4) 0.0294(3) -0.0106(3) 0.0055(2) -0.0014(3)
C16 0.0172(3) 0.0214(3) 0.0265(4) -0.0089(3) 0.0028(3) -0.0040(3)
O1S 0.0380(4) 0.0294(3) 0.0228(3) -0.0050(3) -0.0051(3) -0.0151(3)

loop_
_atom_type_symbol
_atom_type_description
_atom_type_scat_dispersion_real
_atom_type_scat_dispersion_imag
_atom_type_scat_source
C C 0.0033 0.0016 'International Tables Vol C Tables 4.2.6.8 and 6.1.1.4'
H H 0.0000 0.0000 'International Tables Vol C Tables 4.2.6.8 and 6.1.1.4'
N N 0.0061 0.0033 'International Tables Vol C Tables 4.2.6.8 and 6.1.1.4'
O O 0.0106 0.0060 'International Tables Vol C Tables 4.2.6.8 and 6.1.1.4'
F F 0.0171 0.0103 'International Tables Vol C Tables 4.2.6.8 and 6.1.1.4'
S S 0.1246 0.1234 'International Tables Vol C Tables 4.2.6.8 and 6.1.1.4'
Pd Pd -0.9988 1.0072 'International Tables Vol C Tables 4.2.6.8 and 6.1.1.4'

loop_
_geom_angle_atom_site_label_1
_geom_angle_atom_site_label_2
_geom_angle_atom_site_label_3
_geom_angle
_geom_angle_site_symmetry_3
C1 Pd1 N1 175.25(3) .
C1 Pd1 S2 95.17(3) .
N1 Pd1 S2 84.563(19) .
C1 Pd1 S1 94.04(3) .
N1 Pd1 S1 84.68(2) .
S2 Pd1 S1 158.629(8) .
C1 Pd1 N2 92.93(3) .
N1 Pd1 N2 82.34(2) .
S2 Pd1 N2 80.448(16) .
S1 Pd1 N2 79.854(16) .
C1 Pd1 Pd1 97.41(3) 2_556
N1 Pd1 Pd1 87.266(18) 2_556
S2 Pd1 Pd1 103.129(7) 2_556
S1 Pd1 Pd1 94.741(7) 2_556
N2 Pd1 Pd1 168.666(15) 2_556
C7 S1 C8 101.46(4) .
C7 S1 Pd1 96.43(3) .
C8 S1 Pd1 101.78(3) .
C15 S2 C14 101.74(4) .
C15 S2 Pd1 97.74(3) .
C14 S2 Pd1 100.80(3) .
C6 N1 C2 120.02(7) .
C6 N1 Pd1 119.47(5) .
C2 N1 Pd1 120.07(5) .
C13 N2 C9 119.59(7) .
C13 N2 Pd1 103.87(5) .
C9 N2 Pd1 103.63(5) .
Pd1 C1 H1A 109.5 .
Pd1 C1 H1B 109.5 .
H1A C1 H1B 109.5 .
Pd1 C1 H1C 109.5 .
H1A C1 H1C 109.5 .
H1B C1 H1C 109.5 .
N1 C2 C3 120.92(8) .
N1 C2 C15 117.68(7) .
C3 C2 C15 121.35(8) .
C4 C3 C2 119.11(8) .
C4 C3 H3 120.4 .
C2 C3 H3 120.4 .
C3 C4 C5 119.73(8) .
C3 C4 H4 120.1 .
C5 C4 H4 120.1 .
C4 C5 C6 118.47(9) .
C4 C5 H5 120.8 .
C6 C5 H5 120.8 .
N1 C6 C5 121.74(8) .
N1 C6 C7 117.34(7) .
C5 C6 C7 120.88(8) .
C6 C7 S1 115.33(6) .
C6 C7 H7A 108.4 .
S1 C7 H7A 108.4 .
C6 C7 H7B 108.4 .
S1 C7 H7B 108.4 .
H7A C7 H7B 107.5 .
C9 C8 S1 111.93(6) .
C9 C8 H8A 109.2 .
S1 C8 H8A 109.2 .
C9 C8 H8B 109.2 .
S1 C8 H8B 109.2 .
H8A C8 H8B 107.9 .
N2 C9 C10 122.12(7) .
N2 C9 C8 114.35(7) .
C10 C9 C8 123.21(7) .
C9 C10 C11 118.08(8) .
C9 C10 H10 121.0 .
C11 C10 H10 121.0 .
C12 C11 C10 119.70(8) .
C12 C11 H11 120.1 .
C10 C11 H11 120.1 .
C11 C12 C13 118.14(7) .
C11 C12 H12A 120.9 .
C13 C12 H12A 120.9 .
N2 C13 C12 121.94(7) .
N2 C13 C14 114.47(7) .
C12 C13 C14 123.27(7) .
C13 C14 S2 111.94(5) .
C13 C14 H14A 109.2 .
S2 C14 H14A 109.2 .
C13 C14 H14B 109.2 .
S2 C14 H14B 109.2 .
H14A C14 H14B 107.9 .
C2 C15 S2 115.39(6) .
C2 C15 H15A 108.4 .
S2 C15 H15A 108.4 .
C2 C15 H15B 108.4 .
S2 C15 H15B 108.4 .
H15A C15 H15B 107.5 .
O3 S5 O1 116.11(5) .
O3 S5 O2 115.03(5) .
O1 S5 O2 113.81(5) .
O3 S5 C16 102.00(5) .
O1 S5 C16 103.25(5) .
O2 S5 C16 104.23(4) .
F1 C16 F3 107.97(9) .
F1 C16 F2 107.38(8) .
F3 C16 F2 108.10(8) .
F1 C16 S5 112.18(7) .
F3 C16 S5 111.02(7) .
F2 C16 S5 110.04(7) .
H1S1 O1S H1S2 103.4(18) .

loop_
_geom_bond_atom_site_label_1
_geom_bond_atom_site_label_2
_geom_bond_distance
_geom_bond_site_symmetry_2
Pd1 C1 2.0389(8) .
Pd1 N1 2.1049(6) .
Pd1 S2 2.3370(2) .
Pd1 S1 2.3447(3) .
Pd1 N2 2.5739(7) .
Pd1 Pd1 3.1132(2) 2_556
S1 C7 1.8154(9) .
S1 C8 1.8383(10) .
S2 C15 1.8165(9) .
S2 C14 1.8376(9) .
N1 C6 1.3443(10) .
N1 C2 1.3452(10) .
N2 C13 1.3330(10) .
N2 C9 1.3349(10) .
C1 H1A 0.9800 .
C1 H1B 0.9800 .
C1 H1C 0.9800 .
C2 C3 1.3904(11) .
C2 C15 1.5048(12) .
C3 C4 1.3837(15) .
C3 H3 0.9500 .
C4 C5 1.3849(15) .
C4 H4 0.9500 .
C5 C6 1.3871(11) .
C5 H5 0.9500 .
C6 C7 1.5025(12) .
C7 H7A 0.9900 .
C7 H7B 0.9900 .
C8 C9 1.5036(11) .
C8 H8A 0.9900 .
C8 H8B 0.9900 .
C9 C10 1.3871(11) .
C10 C11 1.3893(12) .
C10 H10 0.9500 .
C11 C12 1.3889(13) .
C11 H11 0.9500 .
C12 C13 1.3892(11) .
C12 H12A 0.9500 .
C13 C14 1.5032(12) .
C14 H14A 0.9900 .
C14 H14B 0.9900 .
C15 H15A 0.9900 .
C15 H15B 0.9900 .
S5 O3 1.4336(8) .
S5 O1 1.4365(8) .
S5 O2 1.4438(7) .
S5 C16 1.8219(9) .
F1 C16 1.3272(11) .
F2 C16 1.3317(11) .
F3 C16 1.3294(12) .
O1S H1S1 0.895(5) .
O1S H1S2 0.892(5) .

loop_
_geom_torsion_atom_site_label_1
_geom_torsion_atom_site_label_2
_geom_torsion_atom_site_label_3
_geom_torsion_atom_site_label_4
_geom_torsion
_geom_torsion_site_symmetry_1
C1 Pd1 S1 C7 168.46(4) .
N1 Pd1 S1 C7 -16.13(3) .
S2 Pd1 S1 C7 -76.19(4) .
N2 Pd1 S1 C7 -99.27(3) .
Pd1 Pd1 S1 C7 70.67(3) 2_556
C1 Pd1 S1 C8 -88.37(4) .
N1 Pd1 S1 C8 87.04(3) .
S2 Pd1 S1 C8 26.98(4) .
N2 Pd1 S1 C8 3.90(3) .
Pd1 Pd1 S1 C8 173.85(3) 2_556
C1 Pd1 S2 C15 -171.80(4) .
N1 Pd1 S2 C15 12.96(3) .
S1 Pd1 S2 C15 73.05(4) .
N2 Pd1 S2 C15 96.09(3) .
Pd1 Pd1 S2 C15 -72.94(3) 2_556
C1 Pd1 S2 C14 84.61(4) .
N1 Pd1 S2 C14 -90.62(3) .
S1 Pd1 S2 C14 -30.54(4) .
N2 Pd1 S2 C14 -7.50(3) .
Pd1 Pd1 S2 C14 -176.53(3) 2_556
S2 Pd1 N1 C6 167.91(6) .
S1 Pd1 N1 C6 6.40(5) .
N2 Pd1 N1 C6 86.85(6) .
Pd1 Pd1 N1 C6 -88.62(6) 2_556
S2 Pd1 N1 C2 -4.49(6) .
S1 Pd1 N1 C2 -166.00(6) .
N2 Pd1 N1 C2 -85.55(6) .
Pd1 Pd1 N1 C2 98.98(6) 2_556
C1 Pd1 N2 C13 -115.88(5) .
N1 Pd1 N2 C13 64.61(5) .
S2 Pd1 N2 C13 -21.13(5) .
S1 Pd1 N2 C13 150.54(5) .
Pd1 Pd1 N2 C13 88.29(9) 2_556
C1 Pd1 N2 C9 118.45(5) .
N1 Pd1 N2 C9 -61.07(5) .
S2 Pd1 N2 C9 -146.80(5) .
S1 Pd1 N2 C9 24.87(5) .
Pd1 Pd1 N2 C9 -37.38(11) 2_556
C6 N1 C2 C3 0.91(11) .
Pd1 N1 C2 C3 173.27(6) .
C6 N1 C2 C15 178.39(7) .
Pd1 N1 C2 C15 -9.26(9) .
N1 C2 C3 C4 -1.35(12) .
C15 C2 C3 C4 -178.73(8) .
C2 C3 C4 C5 0.73(14) .
C3 C4 C5 C6 0.27(14) .
C2 N1 C6 C5 0.14(12) .
Pd1 N1 C6 C5 -172.26(6) .
C2 N1 C6 C7 -177.55(7) .
Pd1 N1 C6 C7 10.05(9) .
C4 C5 C6 N1 -0.73(13) .
C4 C5 C6 C7 176.87(8) .
N1 C6 C7 S1 -26.90(10) .
C5 C6 C7 S1 155.39(7) .
C8 S1 C7 C6 -76.77(7) .
Pd1 S1 C7 C6 26.68(7) .
C7 S1 C8 C9 67.92(7) .
Pd1 S1 C8 C9 -31.24(6) .
C13 N2 C9 C10 5.17(12) .
Pd1 N2 C9 C10 120.09(7) .
C13 N2 C9 C8 -168.62(7) .
Pd1 N2 C9 C8 -53.70(7) .
S1 C8 C9 N2 62.71(8) .
S1 C8 C9 C10 -111.00(8) .
N2 C9 C10 C11 0.55(12) .
C8 C9 C10 C11 173.78(8) .
C9 C10 C11 C12 -3.75(12) .
C10 C11 C12 C13 1.38(12) .
C9 N2 C13 C12 -7.74(11) .
Pd1 N2 C13 C12 -122.54(7) .
C9 N2 C13 C14 165.96(7) .
Pd1 N2 C13 C14 51.16(7) .
C11 C12 C13 N2 4.46(12) .
C11 C12 C13 C14 -168.68(7) .
N2 C13 C14 S2 -64.12(8) .
C12 C13 C14 S2 109.48(8) .
C15 S2 C14 C13 -64.90(6) .
Pd1 S2 C14 C13 35.45(6) .
N1 C2 C15 S2 22.53(9) .
C3 C2 C15 S2 -160.00(7) .
C14 S2 C15 C2 80.88(6) .
Pd1 S2 C15 C2 -21.90(6) .
O3 S5 C16 F1 -178.39(8) .
O1 S5 C16 F1 -57.57(9) .
O2 S5 C16 F1 61.60(8) .
O3 S5 C16 F3 60.71(8) .
O1 S5 C16 F3 -178.48(7) .
O2 S5 C16 F3 -59.30(8) .
O3 S5 C16 F2 -58.91(7) .
O1 S5 C16 F2 61.90(8) .
O2 S5 C16 F2 -178.92(7) .
